data_4037258
loop_
_publ_author_name
'Miles, William H.'
'Robinson, Michael J.'
'Lessard, Samantha G.'
'Thamattoor, Dasan M.'

_publ_section_title
;
 Through-Space Shielding Effects of Metal-Complexed Phenyl Rings.
;
_journal_issue 22
_journal_name_full 'The Journal of organic chemistry'
_journal_page_first 10791
_journal_page_last 10801
_journal_paper_doi 10.1021/acs.joc.6b01858
_journal_volume 81
_journal_year 2016
_chemical_formula_moiety 'C19 H16 O2'
_chemical_formula_sum 'C19 H16 O2'
_chemical_formula_weight 276.32
_chemical_name_common BillMilesMeEster
_space_group_crystal_system monoclinic
_space_group_IT_number 15
_space_group_name_Hall '-C 2yc'
_space_group_name_H-M_alt 'C 1 2/c 1'
_atom_sites_solution_hydrogens geom
_cell_angle_alpha 90
_cell_angle_beta 115.4110(10)
_cell_angle_gamma 90
_cell_formula_units_Z 8
_cell_length_a 27.495(3)
_cell_length_b 7.3998(8)
_cell_length_c 16.2265(17)
_cell_measurement_reflns_used 3563
_cell_measurement_temperature 173.(2)
_cell_measurement_theta_max 26.0571
_cell_measurement_theta_min 2.5500
_cell_volume 2982.0(6)
_computing_cell_refinement 'SAINT V8.34A (Bruker AXS Inc., 2013)'
_computing_data_reduction 'SAINT V8.34A (Bruker AXS Inc., 2013)'
_computing_structure_refinement 'SHELXL-2014/7 (Sheldrick, 2014)'
_diffrn_ambient_temperature 173.(2)
_diffrn_detector_area_resol_mean 8.3660
_diffrn_measured_fraction_theta_full 0.997
_diffrn_measured_fraction_theta_max 0.997
_diffrn_measurement_device_type 'CCD area detector'
_diffrn_measurement_method 'phi and omega scans'
_diffrn_radiation_monochromator graphite
_diffrn_radiation_type MoK\a
_diffrn_radiation_wavelength 0.71073
_diffrn_reflns_av_R_equivalents 0.0208
_diffrn_reflns_av_unetI/netI 0.0185
_diffrn_reflns_limit_h_max 34
_diffrn_reflns_limit_h_min -34
_diffrn_reflns_limit_k_max 8
_diffrn_reflns_limit_k_min -9
_diffrn_reflns_limit_l_max 20
_diffrn_reflns_limit_l_min -20
_diffrn_reflns_number 12017
_diffrn_reflns_theta_full 26.39
_diffrn_reflns_theta_max 26.39
_diffrn_reflns_theta_min 1.64
_exptl_absorpt_coefficient_mu 0.079
_exptl_absorpt_correction_T_max 0.99
_exptl_absorpt_correction_T_min 0.87
_exptl_absorpt_correction_type multi-scan
_exptl_absorpt_process_details 'SADABS V2014/5 (Bruker AXS Inc.)'
_exptl_crystal_colour 'clear colourless'
_exptl_crystal_density_diffrn 1.231
_exptl_crystal_density_method 'not measured'
_exptl_crystal_description block
_exptl_crystal_F_000 1168
_exptl_crystal_size_max 0.220
_exptl_crystal_size_mid 0.180
_exptl_crystal_size_min 0.140
_refine_diff_density_max 0.202
_refine_diff_density_min -0.169
_refine_ls_extinction_method none
_refine_ls_goodness_of_fit_ref 1.063
_refine_ls_hydrogen_treatment constr
_refine_ls_matrix_type full
_refine_ls_number_parameters 192
_refine_ls_number_reflns 3053
_refine_ls_number_restraints 0
_refine_ls_restrained_S_all 1.063
_refine_ls_R_factor_all 0.0595
_refine_ls_R_factor_gt 0.0450
_refine_ls_shift/su_max 0.001
_refine_ls_shift/su_mean 0.000
_refine_ls_structure_factor_coef Fsqd
_refine_ls_weighting_details 'w=1/[\s^2^(Fo^2^)+(0.0590P)^2^+1.6447P] where P=(Fo^2^+2Fc^2^)/3'
_refine_ls_weighting_scheme calc
_refine_ls_wR_factor_gt 0.1185
_refine_ls_wR_factor_ref 0.1295
_reflns_number_gt 2374
_reflns_number_total 3053
_reflns_threshold_expression 'I > 2\s(I)'
_cod_data_source_file jo6b01858_si_002.cif
_cod_data_source_block 1l
_cod_original_cell_volume 2982.0(5)
_cod_database_code 4037258

loop_
_space_group_symop_operation_xyz
'x, y, z'
'-x, y, -z+1/2'
'x+1/2, y+1/2, z'
'-x+1/2, y+1/2, -z+1/2'
'-x, -y, -z'
'x, -y, z-1/2'
'-x+1/2, -y+1/2, -z'
'x+1/2, -y+1/2, z-1/2'

loop_
_atom_site_type_symbol
_atom_site_label
_atom_site_fract_x
_atom_site_fract_y
_atom_site_fract_z
_atom_site_U_iso_or_equiv
_atom_site_adp_type
_atom_site_calc_flag
_atom_site_refinement_flags_adp
_atom_site_refinement_flags_posn
_atom_site_occupancy
O O1 1.00236(5) 0.56912(17) 0.12255(11) 0.0683(4) Uani d . . 1
O O2 0.94953(6) 0.79319(17) 0.12479(11) 0.0713(4) Uani d . . 1
C C1 0.83989(7) -0.1976(2) 0.41104(12) 0.0513(4) Uani d . . 1
H H1 0.8444 -0.2646 0.4638 0.062 Uiso calc U R 1
C C2 0.80368(7) -0.2529(2) 0.32728(12) 0.0483(4) Uani d . . 1
H H9 0.7825 -0.3576 0.3218 0.058 Uiso calc U R 1
C C3 0.79720(6) -0.1565(2) 0.24842(11) 0.0396(4) Uani d . . 1
C C4 0.83028(5) -0.00260(19) 0.25479(10) 0.0353(3) Uani d . . 1
C C5 0.82290(6) 0.0835(2) 0.17121(10) 0.0383(3) Uani d . . 1
C C6 0.85877(6) 0.2286(2) 0.16400(10) 0.0383(3) Uani d . . 1
C C7 0.90777(6) 0.1814(2) 0.16342(11) 0.0429(4) Uani d . . 1
H H14 0.9189 0.0586 0.1716 0.051 Uiso calc U R 1
C C8 0.94019(6) 0.3106(2) 0.15109(11) 0.0412(4) Uani d . . 1
H H15 0.9731 0.2759 0.1499 0.049 Uiso calc U R 1
C C9 0.92486(6) 0.4917(2) 0.14042(10) 0.0387(4) Uani d . . 1
C C10 0.95938(6) 0.6350(2) 0.12882(11) 0.0439(4) Uani d . . 1
C C11 1.03892(9) 0.7007(3) 0.11421(19) 0.0815(7) Uani d . . 1
H H2 1.0201 0.771 0.0582 0.122 Uiso calc U R 1
H H16 1.0697 0.6382 0.1117 0.122 Uiso calc U R 1
H H3 1.0517 0.7819 0.167 0.122 Uiso calc U R 1
C C12 0.84317(6) 0.4092(2) 0.15135(11) 0.0449(4) Uani d . . 1
H H5 0.8095 0.4431 0.1498 0.054 Uiso calc U R 1
C C13 0.87606(6) 0.5401(2) 0.14093(11) 0.0455(4) Uani d . . 1
H H4 0.8653 0.6633 0.1341 0.055 Uiso calc U R 1
C C14 0.75657(6) -0.2113(2) 0.16238(11) 0.0444(4) Uani d . . 1
H H8 0.7347 -0.3131 0.1588 0.053 Uiso calc U R 1
C C15 0.74873(6) -0.1197(2) 0.08554(11) 0.0466(4) Uani d . . 1
H H6 0.7203 -0.1533 0.0288 0.056 Uiso calc U R 1
C C16 0.78275(6) 0.0253(2) 0.08990(11) 0.0456(4) Uani d . . 1
H H7 0.7779 0.085 0.0351 0.055 Uiso calc U R 1
C C17 0.87051(6) -0.0417(2) 0.41943(11) 0.0469(4) Uani d . . 1
H H13 0.8946 -0.0024 0.4787 0.056 Uiso calc U R 1
C C18 0.86701(6) 0.0567(2) 0.34513(10) 0.0418(4) Uani d . . 1
C C19 0.89986(9) 0.2276(3) 0.36408(13) 0.0648(6) Uani d . . 1
H H10 0.9166 0.2513 0.4299 0.097 Uiso calc U R 1
H H12 0.8764 0.329 0.3322 0.097 Uiso calc U R 1
H H11 0.9279 0.2137 0.3425 0.097 Uiso calc U R 1

loop_
_atom_site_aniso_label
_atom_site_aniso_U_11
_atom_site_aniso_U_22
_atom_site_aniso_U_33
_atom_site_aniso_U_12
_atom_site_aniso_U_13
_atom_site_aniso_U_23
O1 0.0528(7) 0.0474(7) 0.1150(12) 0.0012(6) 0.0459(8) 0.0177(7)
O2 0.0807(9) 0.0370(7) 0.1093(12) 0.0000(6) 0.0533(9) 0.0052(7)
C1 0.0531(10) 0.0567(11) 0.0485(10) 0.0029(8) 0.0261(8) 0.0108(8)
C2 0.0477(9) 0.0450(9) 0.0584(10) -0.0034(7) 0.0287(8) 0.0033(8)
C3 0.0365(7) 0.0383(8) 0.0490(9) 0.0026(6) 0.0232(7) -0.0017(7)
C4 0.0328(7) 0.0360(8) 0.0399(8) 0.0026(6) 0.0182(6) -0.0024(6)
C5 0.0376(7) 0.0378(8) 0.0428(8) 0.0024(6) 0.0203(6) -0.0029(6)
C6 0.0415(8) 0.0393(8) 0.0345(8) 0.0018(6) 0.0168(6) 0.0009(6)
C7 0.0442(8) 0.0358(8) 0.0505(9) 0.0066(6) 0.0221(7) 0.0051(7)
C8 0.0381(8) 0.0393(8) 0.0470(9) 0.0044(6) 0.0190(7) 0.0038(7)
C9 0.0400(8) 0.0383(8) 0.0349(8) 0.0022(6) 0.0133(6) 0.0026(6)
C10 0.0456(9) 0.0387(9) 0.0428(9) 0.0015(7) 0.0145(7) 0.0038(7)
C11 0.0565(11) 0.0637(13) 0.131(2) -0.0052(10) 0.0464(13) 0.0280(13)
C12 0.0425(8) 0.0427(9) 0.0528(10) 0.0064(7) 0.0238(7) 0.0004(7)
C13 0.0483(9) 0.0352(8) 0.0521(10) 0.0067(7) 0.0208(7) 0.0024(7)
C14 0.0385(8) 0.0412(9) 0.0560(10) -0.0043(7) 0.0227(7) -0.0114(7)
C15 0.0419(8) 0.0523(10) 0.0437(9) -0.0044(7) 0.0165(7) -0.0140(7)
C16 0.0466(9) 0.0508(10) 0.0394(8) 0.0007(7) 0.0186(7) -0.0043(7)
C17 0.0444(8) 0.0568(10) 0.0391(9) 0.0026(8) 0.0176(7) 0.0007(7)
C18 0.0388(8) 0.0455(9) 0.0415(8) -0.0002(7) 0.0176(7) -0.0017(7)
C19 0.0737(13) 0.0682(13) 0.0428(10) -0.0264(10) 0.0157(9) -0.0072(9)

loop_
_atom_type_symbol
_atom_type_description
_atom_type_scat_dispersion_real
_atom_type_scat_dispersion_imag
_atom_type_scat_source
C C 0.0033 0.0016 'International Tables Vol C Tables 4.2.6.8 and 6.1.1.4'
H H 0.0000 0.0000 'International Tables Vol C Tables 4.2.6.8 and 6.1.1.4'
O O 0.0106 0.0060 'International Tables Vol C Tables 4.2.6.8 and 6.1.1.4'

loop_
_geom_angle_atom_site_label_1
_geom_angle_atom_site_label_2
_geom_angle_atom_site_label_3
_geom_angle
C10 O1 C11 116.05(15)
C2 C1 C17 119.83(16)
C2 C1 H1 120.1
C17 C1 H1 120.1
C1 C2 C3 120.65(16)
C1 C2 H9 119.7
C3 C2 H9 119.7
C2 C3 C14 119.19(15)
C2 C3 C4 120.53(14)
C14 C3 C4 120.26(14)
C5 C4 C3 117.24(13)
C5 C4 C18 125.36(13)
C3 C4 C18 117.36(13)
C16 C5 C4 119.86(14)
C16 C5 C6 115.72(14)
C4 C5 C6 124.28(13)
C12 C6 C7 118.48(14)
C12 C6 C5 121.94(14)
C7 C6 C5 119.42(14)
C8 C7 C6 120.88(14)
C8 C7 H14 119.6
C6 C7 H14 119.6
C7 C8 C9 120.33(14)
C7 C8 H15 119.8
C9 C8 H15 119.8
C13 C9 C8 119.21(15)
C13 C9 C10 119.08(14)
C8 C9 C10 121.71(14)
O2 C10 O1 123.02(16)
O2 C10 C9 124.21(16)
O1 C10 C9 112.77(14)
O1 C11 H2 109.5
O1 C11 H16 109.5
H2 C11 H16 109.5
O1 C11 H3 109.5
H2 C11 H3 109.5
H16 C11 H3 109.5
C13 C12 C6 120.93(15)
C13 C12 H5 119.5
C6 C12 H5 119.5
C12 C13 C9 120.14(15)
C12 C13 H4 119.9
C9 C13 H4 119.9
C15 C14 C3 120.63(15)
C15 C14 H8 119.7
C3 C14 H8 119.7
C14 C15 C16 119.79(15)
C14 C15 H6 120.1
C16 C15 H6 120.1
C5 C16 C15 122.01(15)
C5 C16 H7 119.0
C15 C16 H7 119.0
C18 C17 C1 122.53(15)
C18 C17 H13 118.7
C1 C17 H13 118.7
C17 C18 C4 118.92(15)
C17 C18 C19 117.05(15)
C4 C18 C19 123.92(14)
C18 C19 H10 109.5
C18 C19 H12 109.5
H10 C19 H12 109.5
C18 C19 H11 109.5
H10 C19 H11 109.5
H12 C19 H11 109.5

loop_
_geom_bond_atom_site_label_1
_geom_bond_atom_site_label_2
_geom_bond_distance
O1 C10 1.322(2)
O1 C11 1.447(2)
O2 C10 1.197(2)
C1 C2 1.358(3)
C1 C17 1.400(2)
C1 H1 0.95
C2 C3 1.408(2)
C2 H9 0.95
C3 C14 1.422(2)
C3 C4 1.433(2)
C4 C5 1.432(2)
C4 C18 1.446(2)
C5 C16 1.377(2)
C5 C6 1.496(2)
C6 C12 1.391(2)
C6 C7 1.396(2)
C7 C8 1.379(2)
C7 H14 0.95
C8 C9 1.393(2)
C8 H15 0.95
C9 C13 1.392(2)
C9 C10 1.488(2)
C11 H2 0.98
C11 H16 0.98
C11 H3 0.98
C12 C13 1.384(2)
C12 H5 0.95
C13 H4 0.95
C14 C15 1.353(2)
C14 H8 0.95
C15 C16 1.405(2)
C15 H6 0.95
C16 H7 0.95
C17 C18 1.376(2)
C17 H13 0.95
C18 C19 1.507(2)
C19 H10 0.98
C19 H12 0.98
C19 H11 0.98

loop_
_geom_torsion_atom_site_label_1
_geom_torsion_atom_site_label_2
_geom_torsion_atom_site_label_3
_geom_torsion_atom_site_label_4
_geom_torsion
C17 C1 C2 C3 1.0(3)
C1 C2 C3 C14 -176.03(15)
C1 C2 C3 C4 2.6(2)
C2 C3 C4 C5 177.32(14)
C14 C3 C4 C5 -4.1(2)
C2 C3 C4 C18 -4.7(2)
C14 C3 C4 C18 173.86(13)
C3 C4 C5 C16 4.4(2)
C18 C4 C5 C16 -173.33(14)
C3 C4 C5 C6 -171.22(13)
C18 C4 C5 C6 11.0(2)
C16 C5 C6 C12 79.44(19)
C4 C5 C6 C12 -104.75(18)
C16 C5 C6 C7 -95.94(17)
C4 C5 C6 C7 79.87(19)
C12 C6 C7 C8 0.3(2)
C5 C6 C7 C8 175.89(14)
C6 C7 C8 C9 1.0(2)
C7 C8 C9 C13 -1.0(2)
C7 C8 C9 C10 178.78(14)
C11 O1 C10 O2 2.5(3)
C11 O1 C10 C9 -178.01(16)
C13 C9 C10 O2 4.4(3)
C8 C9 C10 O2 -175.42(17)
C13 C9 C10 O1 -175.11(14)
C8 C9 C10 O1 5.1(2)
C7 C6 C12 C13 -1.8(2)
C5 C6 C12 C13 -177.19(14)
C6 C12 C13 C9 1.8(2)
C8 C9 C13 C12 -0.4(2)
C10 C9 C13 C12 179.81(14)
C2 C3 C14 C15 178.90(15)
C4 C3 C14 C15 0.3(2)
C3 C14 C15 C16 3.2(2)
C4 C5 C16 C15 -1.1(2)
C6 C5 C16 C15 174.94(14)
C14 C15 C16 C5 -2.9(2)
C2 C1 C17 C18 -2.4(3)
C1 C17 C18 C4 0.1(2)
C1 C17 C18 C19 176.57(17)
C5 C4 C18 C17 -178.86(14)
C3 C4 C18 C17 3.4(2)
C5 C4 C18 C19 4.9(2)
C3 C4 C18 C19 -172.83(16)
